data_4106750
loop_
_publ_author_name
'Jarrod F. Eubank'
'Hasnaa Mouttaki'
'Amy J. Cairns'
'Youssef Belmabkhout'
'Lukasz Wojtas'
'Ryan Luebke'
'Mohamed Alkordi'
'Mohamed Eddaoudi'

_publ_section_title
;
 The Quest for Modular Nanocages: tbo-MOF as an Archetype for Mutual
 Substitution, Functionalization, and Expansion of Quadrangular Pillar
 Building Blocks
;
_journal_name_full 'Journal of the American Chemical Society'
_journal_page_first 14204
_journal_page_last 14207
_journal_paper_doi 10.1021/ja205658j
_journal_volume 133
_journal_year 2011
_chemical_formula_sum 'C60 H30 Cu4 O38'
_chemical_formula_weight 1613.00
_chemical_name_systematic
;
 ?
;
_space_group_IT_number 139
_symmetry_cell_setting tetragonal
_symmetry_space_group_name_Hall '-I 4 2'
_symmetry_space_group_name_H-M 'I 4/m m m'
_atom_sites_solution_hydrogens geom
_atom_sites_solution_primary direct
_atom_sites_solution_secondary difmap
_audit_creation_method SHELXL-97
_cell_angle_alpha 90.00
_cell_angle_beta 90.00
_cell_angle_gamma 90.00
_cell_formula_units_Z 4
_cell_length_a 18.508(5)
_cell_length_b 18.508(5)
_cell_length_c 31.112(9)
_cell_measurement_temperature 100(2)
_cell_volume 10657(5)
_computing_cell_refinement 'APEX2 (Bruker, 2010); SAINT (Bruker, 2009)'
_computing_data_collection 'APEX2 (Bruker, 2010)'
_computing_data_reduction 'SAINT (Bruker, 2009);XPREP(Sheldrick,2008)'
_computing_publication_material 'APEX2 (Bruker, 2010)'
_computing_structure_refinement 'SHELXL-97 (Sheldrick, 2008)'
_computing_structure_solution 'SHELXS-97 (Sheldrick, 2008)'
_diffrn_ambient_temperature 100(2)
_diffrn_measured_fraction_theta_full 0.940
_diffrn_measured_fraction_theta_max 0.940
_diffrn_measurement_device_type 'BRUKER QUAZAR APEXII CCD'
_diffrn_measurement_method 'omega scans'
_diffrn_radiation_monochromator graphite
_diffrn_radiation_source 'fine-focus sealed tube'
_diffrn_radiation_type CuK\a
_diffrn_radiation_wavelength 1.54178
_diffrn_reflns_av_R_equivalents 0.0652
_diffrn_reflns_av_sigmaI/netI 0.0386
_diffrn_reflns_limit_h_max 16
_diffrn_reflns_limit_h_min -18
_diffrn_reflns_limit_k_max 20
_diffrn_reflns_limit_k_min -17
_diffrn_reflns_limit_l_max 22
_diffrn_reflns_limit_l_min -36
_diffrn_reflns_number 18298
_diffrn_reflns_theta_full 63.62
_diffrn_reflns_theta_max 63.62
_diffrn_reflns_theta_min 4.78
_exptl_absorpt_coefficient_mu 1.458
_exptl_absorpt_correction_T_max 0.8679
_exptl_absorpt_correction_T_min 0.8679
_exptl_absorpt_correction_type multi-scan
_exptl_absorpt_process_details 'SADABS; (Sheldrick, 2003)'
_exptl_crystal_colour green
_exptl_crystal_density_diffrn 1.005
_exptl_crystal_description block
_exptl_crystal_F_000 3240
_exptl_crystal_size_max 0.10
_exptl_crystal_size_mid 0.10
_exptl_crystal_size_min 0.10
_platon_squeeze_details
;
;
_refine_diff_density_max 0.645
_refine_diff_density_min -0.396
_refine_diff_density_rms 0.096
_refine_ls_extinction_method none
_refine_ls_goodness_of_fit_ref 1.007
_refine_ls_hydrogen_treatment constr
_refine_ls_matrix_type full
_refine_ls_number_parameters 169
_refine_ls_number_reflns 2363
_refine_ls_number_restraints 104
_refine_ls_restrained_S_all 1.077
_refine_ls_R_factor_all 0.1269
_refine_ls_R_factor_gt 0.1039
_refine_ls_shift/su_max 0.001
_refine_ls_shift/su_mean 0.000
_refine_ls_structure_factor_coef Fsqd
_refine_ls_weighting_details 'calc w=1/[\s^2^(Fo^2^)+(0.1000P)^2^+70.0000P] where P=(Fo^2^+2Fc^2^)/3'
_refine_ls_weighting_scheme calc
_refine_ls_wR_factor_gt 0.2536
_refine_ls_wR_factor_ref 0.2683
_reflns_number_gt 1487
_reflns_number_total 2363
_reflns_threshold_expression >2sigma(I)
_cod_data_source_file ja205658j_si_003.cif
_cod_data_source_block 2
_cod_original_cell_volume 10658(5)
_cod_database_code 4106750

loop_
_symmetry_equiv_pos_as_xyz
'x, y, z'
'-x, -y, z'
'-y, x, z'
'y, -x, z'
'-x, y, -z'
'x, -y, -z'
'y, x, -z'
'-y, -x, -z'
'x+1/2, y+1/2, z+1/2'
'-x+1/2, -y+1/2, z+1/2'
'-y+1/2, x+1/2, z+1/2'
'y+1/2, -x+1/2, z+1/2'
'-x+1/2, y+1/2, -z+1/2'
'x+1/2, -y+1/2, -z+1/2'
'y+1/2, x+1/2, -z+1/2'
'-y+1/2, -x+1/2, -z+1/2'
'-x, -y, -z'
'x, y, -z'
'y, -x, -z'
'-y, x, -z'
'x, -y, z'
'-x, y, z'
'-y, -x, z'
'y, x, z'
'-x+1/2, -y+1/2, -z+1/2'
'x+1/2, y+1/2, -z+1/2'
'y+1/2, -x+1/2, -z+1/2'
'-y+1/2, x+1/2, -z+1/2'
'x+1/2, -y+1/2, z+1/2'
'-x+1/2, y+1/2, z+1/2'
'-y+1/2, -x+1/2, z+1/2'
'y+1/2, x+1/2, z+1/2'

loop_
_atom_site_label
_atom_site_type_symbol
_atom_site_fract_x
_atom_site_fract_y
_atom_site_fract_z
_atom_site_U_iso_or_equiv
_atom_site_adp_type
_atom_site_occupancy
_atom_site_symmetry_multiplicity
_atom_site_calc_flag
_atom_site_refinement_flags
_atom_site_disorder_assembly
_atom_site_disorder_group
Cu1 Cu 0.78583(5) 0.21417(5) 0.78021(4) 0.0834(6) Uani 1 2 d S . .
C4 C 0.5000 0.1471(7) 0.8670(3) 0.104(4) Uani 1 2 d S . .
C3 C 0.5640(5) 0.1673(5) 0.84881(19) 0.099(2) Uani 1 1 d . . .
H3 H 0.6084 0.1530 0.8616 0.118 Uiso 1 1 calc R . .
O4 O 0.5000 0.1123(6) 0.9048(2) 0.152(4) Uani 1 2 d SDU . .
O1 O 0.6913(3) 0.2029(3) 0.80727(15) 0.1068(17) Uani 1 1 d . . .
O2 O 0.8692(3) 0.2362(3) 0.74459(14) 0.0954(15) Uani 1 1 d . . .
C6 C 0.6350(4) 0.2259(4) 0.7894(2) 0.087(2) Uani 1 1 d . . .
C11 C 0.5642(4) 0.2092(4) 0.81110(19) 0.087(2) Uani 1 1 d . . .
C12 C 0.5000 0.2281(6) 0.7926(3) 0.086(3) Uani 1 2 d S . .
H12 H 0.5000 0.2548 0.7665 0.103 Uiso 1 2 calc SR . .
O5 O 0.8608(15) 0.1707(15) 0.8275(3) 0.160(16) Uani 0.50 1 d PDU . .
C8 C 0.5459(5) 0.0656(6) 0.9211(4) 0.106(4) Uani 0.50 1 d PDU . .
H8A H 0.5951 0.0857 0.9248 0.127 Uiso 0.50 1 d PR . .
H8B H 0.5484 0.0247 0.9006 0.127 Uiso 0.50 1 d PRD . .
C17 C 0.4645(5) 0.0654(7) 1.0000 0.093(7) Uani 0.50 2 d SPD . .
C7 C 0.4829(3) 0.0328(4) 1.0381(2) 0.080(5) Uani 0.50 1 d PD . .
C9 C 0.4293(9) 0.1378(7) 1.0000 0.127(8) Uani 0.50 2 d SPDU . .
H9A H 0.4558 0.1698 1.0200 0.152 Uiso 0.25 1 calc PRD . .
H9B H 0.4333 0.1589 0.9709 0.152 Uiso 0.25 1 calc PRD . .
O6 O 0.3547(9) 0.1365(10) 1.0122(5) 0.128(8) Uani 0.25 1 d PDU . .
C23 C 0.3275(14) 0.1937(12) 1.0350(5) 0.182(17) Uiso 0.25 1 d PDU . -1
C24 C 0.2563(12) 0.1834(13) 1.0490(6) 0.183(18) Uiso 0.25 1 d PDU . -1
H24 H 0.2317 0.1397 1.0424 0.219 Uiso 0.25 1 calc PR . -1
C25 C 0.2215(12) 0.2369(14) 1.0725(7) 0.26(2) Uiso 0.25 1 d PDU . -1
C26 C 0.2573(12) 0.2994(14) 1.0830(8) 0.27(3) Uiso 0.25 1 d PDU . -1
H26 H 0.2334 0.3351 1.0997 0.319 Uiso 0.25 1 calc PR . -1
C21 C 0.3272(14) 0.3112(13) 1.0698(8) 0.37(2) Uiso 0.25 1 d PDU . -1
C22 C 0.3623(13) 0.2593(11) 1.0462(7) 0.35(2) Uiso 0.25 1 d PDU . -1
H22 H 0.4107 0.2675 1.0372 0.423 Uiso 0.25 1 calc PRD . -1
C27 C 0.3598(17) 0.3809(14) 1.0829(12) 0.40(2) Uiso 0.25 1 d PDU . -1
O21 O 0.380(4) 0.4107(17) 1.0503(14) 0.45(3) Uiso 0.25 1 d PDU . -1
O22 O 0.359(3) 0.391(3) 1.1218(13) 0.42(3) Uiso 0.25 1 d PDU . -1
C28 C 0.1454(12) 0.2266(16) 1.0877(6) 0.38(4) Uiso 0.25 1 d PDU . -1
O24 O 0.1074(13) 0.2825(15) 1.0913(10) 0.174(12) Uiso 0.25 1 d PDU . -1
O23 O 0.1270(16) 0.1627(17) 1.0955(8) 0.37(3) Uiso 0.25 1 d PDU . -1
O31 O 0.9971 0.2598 0.8538 0.351(15) Uiso 0.375 1 d PU A -1
O32 O 0.9971 0.1866 0.8440 0.24(3) Uiso 0.125 1 d PU A -1

loop_
_atom_site_aniso_label
_atom_site_aniso_U_11
_atom_site_aniso_U_22
_atom_site_aniso_U_33
_atom_site_aniso_U_23
_atom_site_aniso_U_13
_atom_site_aniso_U_12
Cu1 0.0978(8) 0.0978(8) 0.0547(8) 0.0136(5) -0.0136(5) 0.0105(8)
C4 0.145(11) 0.124(10) 0.041(5) 0.008(5) 0.000 0.000
C3 0.111(6) 0.134(7) 0.051(4) 0.005(4) -0.006(4) 0.013(5)
O4 0.249(13) 0.156(9) 0.052(4) 0.023(5) 0.000 0.000
O1 0.106(4) 0.150(5) 0.064(3) 0.023(3) -0.008(3) 0.015(3)
O2 0.103(4) 0.118(4) 0.066(3) 0.023(3) -0.008(2) 0.000(3)
C6 0.096(5) 0.099(5) 0.066(4) 0.005(4) -0.008(4) -0.005(4)
C11 0.102(5) 0.108(6) 0.052(3) 0.004(3) -0.001(3) 0.001(4)
C12 0.107(8) 0.095(7) 0.056(5) 0.006(5) 0.000 0.000
O5 0.21(3) 0.18(2) 0.092(6) 0.035(9) -0.028(9) 0.09(3)
C8 0.104(11) 0.143(14) 0.070(9) 0.000(8) 0.027(8) -0.036(8)
C17 0.097(14) 0.126(18) 0.055(10) 0.000 0.000 0.047(12)
C7 0.078(14) 0.116(10) 0.046(5) -0.006(5) 0.001(5) 0.008(6)
C9 0.170(18) 0.14(2) 0.073(13) 0.000 0.000 0.016(19)
O6 0.162(17) 0.160(17) 0.063(15) -0.016(10) 0.001(10) 0.090(14)

loop_
_atom_type_symbol
_atom_type_description
_atom_type_scat_dispersion_real
_atom_type_scat_dispersion_imag
_atom_type_scat_source
C C 0.0181 0.0091 'International Tables Vol C Tables 4.2.6.8 and 6.1.1.4'
H H 0.0000 0.0000 'International Tables Vol C Tables 4.2.6.8 and 6.1.1.4'
O O 0.0492 0.0322 'International Tables Vol C Tables 4.2.6.8 and 6.1.1.4'
Cu Cu -1.9646 0.5888 'International Tables Vol C Tables 4.2.6.8 and 6.1.1.4'

loop_
_geom_angle_atom_site_label_1
_geom_angle_atom_site_label_2
_geom_angle_atom_site_label_3
_geom_angle
_geom_angle_site_symmetry_1
_geom_angle_site_symmetry_3
O2 Cu1 O2 90.4(3) 23_665 .
O2 Cu1 O1 168.5(2) 23_665 23_665
O2 Cu1 O1 88.5(2) . 23_665
O2 Cu1 O1 88.5(2) 23_665 .
O2 Cu1 O1 168.5(2) . .
O1 Cu1 O1 90.3(4) 23_665 .
O2 Cu1 O5 103.0(8) 23_665 .
O2 Cu1 O5 87.5(8) . .
O1 Cu1 O5 88.4(8) 23_665 .
O1 Cu1 O5 103.9(7) . .
O2 Cu1 O5 87.5(8) 23_665 23_665
O2 Cu1 O5 103.0(8) . 23_665
O1 Cu1 O5 103.9(7) 23_665 23_665
O1 Cu1 O5 88.4(8) . 23_665
O2 Cu1 Cu1 83.57(14) 23_665 25_656
O2 Cu1 Cu1 83.57(14) . 25_656
O1 Cu1 Cu1 84.90(15) 23_665 25_656
O1 Cu1 Cu1 84.90(15) . 25_656
O5 Cu1 Cu1 169.0(10) . 25_656
O5 Cu1 Cu1 169.0(10) 23_665 25_656
O4 C4 C3 119.7(5) . 22_655
O4 C4 C3 119.7(5) . .
C3 C4 C3 120.3(10) 22_655 .
C4 C3 C11 120.0(8) . .
C4 C3 H3 120.0 . .
C11 C3 H3 120.0 . .
C8 O4 C8 80.7(9) 22_655 .
C8 O4 C8 80.7(9) 22_655 .
C8 O4 C4 130.8(7) 22_655 .
C8 O4 C4 130.8(7) 22_655 .
C8 O4 C4 130.8(7) . .
C6 O1 Cu1 121.1(5) . .
C6 O2 Cu1 122.8(5) 25_656 .
O1 C6 O2 127.3(7) . 25_656
O1 C6 C11 117.1(6) . .
O2 C6 C11 115.6(7) 25_656 .
C12 C11 C3 119.4(8) . .
C12 C11 C6 121.1(6) . .
C3 C11 C6 119.3(7) . .
C11 C12 C11 120.9(9) 22_655 .
C11 C12 H12 119.6 22_655 .
C11 C12 H12 119.6 . .
O4 C8 C7 111.1(7) . 5_657
O4 C8 C7 94.2(7) . 18_557
O4 C8 H8A 113.1 . .
C7 C8 H8A 112.2 5_657 .
C8 C8 H8A 156.8 22_655 .
C7 C8 H8A 129.0 18_557 .
O4 C8 H8B 106.6 . .
C7 C8 H8B 104.5 5_657 .
C8 C8 H8B 92.7 22_655 .
C7 C8 H8B 102.8 18_557 .
H8A C8 H8B 108.7 . .
C7 C17 C7 119.5(10) 18_557 .
C7 C17 C7 119.5(10) 18_557 .
C17 C17 C9 116.0(5) 5_657 .
C7 C17 C9 120.2(5) 18_557 .
C7 C17 C9 120.2(5) 18_557 .
C7 C17 C9 120.2(5) . .
C7 C17 C7 108.3(9) 18_557 22_655
C7 C17 C7 108.3(9) 18_557 22_655
C9 C17 C7 126.0(4) . 22_655
C7 C17 C7 108.3(9) . 5_657
C9 C17 C7 126.0(4) . 5_657
C7 C17 C7 92.0(8) 22_655 5_657
C7 C7 C7 90.000(5) 22_655 21
C7 C7 C17 104.4(3) 22_655 .
C7 C7 C17 116.0(5) 21 .
C7 C7 C17 120.3(5) 2_655 .
C7 C7 C17 120.3(5) 2_655 .
C7 C7 C8 110.8(4) 22_655 5_657
C7 C7 C8 113.8(5) 21 5_657
C7 C7 C8 121.4(5) 2_655 5_657
C7 C7 C8 121.4(5) 2_655 5_657
C17 C7 C8 117.6(7) . 5_657
C7 C7 C17 111.4(4) 21 5_657
C7 C7 C17 93.0(6) 2_655 5_657
C7 C7 C17 93.0(6) 2_655 5_657
C8 C7 C17 132.0(6) 5_657 5_657
C7 C7 C8 109.4(4) 21 18_557
C7 C7 C8 90.0(6) 2_655 18_557
C7 C7 C8 90.0(6) 2_655 18_557
C17 C7 C8 127.8(5) . 18_557
C17 C7 C8 90.1(5) 5_657 18_557
O6 C9 C17 114.0(10) . .
O6 C9 H9A 108.7 . .
C17 C9 H9A 108.7 . .
O6 C9 H9B 108.7 . .
C17 C9 H9B 108.7 . .
H9A C9 H9B 107.6 . .
O6 O6 C23 121.2(6) 18_557 .
O6 O6 C9 74.7(6) 18_557 .
C23 O6 C9 118.6(15) . .
C23 O6 C23 82.6(9) . 18_557
C9 O6 C23 92.5(12) . 18_557
O6 C23 C24 113.7(16) . .
O6 C23 C22 128.3(18) . .
C24 C23 C22 118.0(15) . .
C24 C23 O6 114.7(14) . 18_557
C22 C23 O6 123.4(14) . 18_557
C25 C24 C23 120.1(15) . .
C25 C24 H24 119.9 . .
C23 C24 H24 119.9 . .
C26 C25 C24 120.1(15) . .
C26 C25 C28 119.0(17) . .
C24 C25 C28 120.8(15) . .
C21 C26 C25 121.1(18) . .
C21 C26 H26 119.4 . .
C25 C26 H26 119.4 . .
C22 C21 C26 119.7(15) . .
C22 C21 C27 124.3(16) . .
C26 C21 C27 116.1(17) . .
C21 C22 C23 120.9(15) . .
C21 C22 H22 119.5 . .
C23 C22 H22 119.5 . .
O21 C27 O22 139(3) . .
O21 C27 C21 106.9(19) . .
O22 C27 C21 114(2) . .
O24 C28 O23 127.5(18) . .
O24 C28 C25 116.7(18) . .
O23 C28 C25 115.8(18) . .

loop_
_geom_bond_atom_site_label_1
_geom_bond_atom_site_label_2
_geom_bond_distance
_geom_bond_site_symmetry_2
Cu1 O2 1.942(5) 23_665
Cu1 O2 1.942(5) .
Cu1 O1 1.952(6) 23_665
Cu1 O1 1.952(5) .
Cu1 O5 2.176(11) .
Cu1 O5 2.176(11) 23_665
Cu1 Cu1 2.655(2) 25_656
C4 O4 1.340(12) .
C4 C3 1.366(9) 22_655
C4 C3 1.366(9) .
C3 C11 1.406(9) .
C3 H3 0.9500 .
O4 C8 1.313(9) 22_655
O4 C8 1.313(9) 22_655
O4 C8 1.313(9) .
O1 C6 1.255(8) .
O2 C6 1.273(8) 25_656
C6 O2 1.273(8) 25_656
C6 C11 1.506(10) .
C11 C12 1.366(8) .
C12 C11 1.366(8) 22_655
C12 H12 0.9500 .
O5 O5 0.82(8) 23_665
C8 C7 1.506(13) 5_657
C8 C8 1.700(17) 22_655
C8 C7 1.828(12) 18_557
C8 H8A 0.9900 .
C8 H8B 0.9900 .
C17 C17 1.313(18) 5_657
C17 C7 1.372(7) 18_557
C17 C7 1.372(7) 18_557
C17 C7 1.372(7) .
C17 C9 1.491(9) .
C17 C7 1.647(9) 22_655
C17 C7 1.647(9) 5_657
C7 C7 0.632(11) 22_655
C7 C7 1.215(14) 21
C7 C7 1.370(15) 2_655
C7 C7 1.370(15) 2_655
C7 C8 1.506(13) 5_657
C7 C17 1.647(9) 5_657
C7 C8 1.828(12) 18_557
C9 O6 1.430(10) .
C9 H9A 0.9900 .
C9 H9B 0.9900 .
O6 O6 0.76(3) 18_557
O6 C23 1.372(17) .
O6 C23 1.88(3) 18_557
C23 C24 1.401(18) .
C23 C22 1.418(18) .
C23 O6 1.88(3) 18_557
C24 C25 1.388(19) .
C24 H24 0.9500 .
C25 C26 1.373(18) .
C25 C28 1.499(16) .
C26 C21 1.374(18) .
C26 H26 0.9500 .
C21 C22 1.372(19) .
C21 C27 1.481(17) .
C22 H22 0.9500 .
C27 O21 1.211(19) .
C27 O22 1.228(18) .
C28 O24 1.254(18) .
C28 O23 1.254(18) .
O31 O32 1.3888(3) .

loop_
_platon_squeeze_void_nr
_platon_squeeze_void_average_x
_platon_squeeze_void_average_y
_platon_squeeze_void_average_z
_platon_squeeze_void_volume
_platon_squeeze_void_count_electrons
_platon_squeeze_void_content
1 0.000 0.000 0.000 954 164 ' '
2 0.000 0.500 0.250 192 21 ' '
3 0.000 0.000 0.500 21 10 ' '
4 0.000 0.500 0.750 192 21 ' '
5 0.500 0.500 0.500 954 164 ' '
6 0.500 0.000 0.250 192 21 ' '
7 0.500 0.000 0.750 192 21 ' '
8 0.500 0.500 0.000 21 10 ' '
